data_2211690
loop_
_publ_author_name
'Yan-Ping Luo'
'Hong-Bin Zhou'

_publ_section_title
;
 2-Benzylmalononitrile
;
_journal_coeditor_code YA2029
_journal_issue 12
_journal_name_full 'Acta Crystallographica Section E'
_journal_page_first o5369
_journal_page_last o5370
_journal_paper_doi 10.1107/S1600536806045235
_journal_volume 62
_journal_year 2006
_chemical_formula_iupac 'C10 H8 N2'
_chemical_formula_moiety 'C10 H8 N2'
_chemical_formula_sum 'C10 H8 N2'
_chemical_formula_weight 156.18
_chemical_name_systematic
;
2-benzylmalononitrile
;
_space_group_IT_number 14
_symmetry_cell_setting monoclinic
_symmetry_space_group_name_Hall '-P 2ybc'
_symmetry_space_group_name_H-M 'P 1 21/c 1'
_atom_sites_solution_hydrogens geom
_atom_sites_solution_primary direct
_atom_sites_solution_secondary difmap
_audit_creation_method SHELXL-97
_cell_angle_alpha 90.00
_cell_angle_beta 99.270(5)
_cell_angle_gamma 90.00
_cell_formula_units_Z 4
_cell_length_a 5.8391(13)
_cell_length_b 15.145(4)
_cell_length_c 9.807(2)
_cell_measurement_reflns_used 997
_cell_measurement_temperature 292(2)
_cell_measurement_theta_max 20.3
_cell_measurement_theta_min 2.7
_cell_volume 855.9(3)
_computing_cell_refinement 'SAINT (Bruker, 1999)'
_computing_data_collection 'SMART (Bruker, 1997)'
_computing_data_reduction SAINT
_computing_molecular_graphics 'SHELXTL (Bruker, 2001)'
_computing_publication_material SHELXTL
_computing_structure_refinement 'SHELXL97 (Sheldrick, 1997)'
_computing_structure_solution 'SHELXS97 (Sheldrick, 1997)'
_diffrn_ambient_temperature 292(2)
_diffrn_measured_fraction_theta_full 0.988
_diffrn_measured_fraction_theta_max 0.988
_diffrn_measurement_device_type 'Bruker SMART CCD area-detector'
_diffrn_measurement_method '\f and \w'
_diffrn_radiation_monochromator graphite
_diffrn_radiation_source 'fine-focus sealed tube'
_diffrn_radiation_type MoK\a
_diffrn_radiation_wavelength 0.71073
_diffrn_reflns_av_R_equivalents 0.099
_diffrn_reflns_av_sigmaI/netI 0.085
_diffrn_reflns_limit_h_max 7
_diffrn_reflns_limit_h_min -7
_diffrn_reflns_limit_k_max 19
_diffrn_reflns_limit_k_min -19
_diffrn_reflns_limit_l_max 12
_diffrn_reflns_limit_l_min -12
_diffrn_reflns_number 6068
_diffrn_reflns_theta_full 27.5
_diffrn_reflns_theta_max 27.5
_diffrn_reflns_theta_min 2.5
_diffrn_standards_decay_% 0
_diffrn_standards_interval_count 0
_diffrn_standards_number 0
_exptl_absorpt_coefficient_mu 0.07
_exptl_absorpt_correction_T_max 0.985
_exptl_absorpt_correction_T_min 0.978
_exptl_absorpt_correction_type multi-scan
_exptl_absorpt_process_details '(SADABS; Sheldrick, 1996)'
_exptl_crystal_colour colourless
_exptl_crystal_density_diffrn 1.212
_exptl_crystal_density_method 'not measured'
_exptl_crystal_description block
_exptl_crystal_F_000 328
_exptl_crystal_size_max 0.30
_exptl_crystal_size_mid 0.20
_exptl_crystal_size_min 0.20
_refine_diff_density_max 0.21
_refine_diff_density_min -0.16
_refine_ls_extinction_method none
_refine_ls_goodness_of_fit_ref 0.94
_refine_ls_hydrogen_treatment constr
_refine_ls_matrix_type full
_refine_ls_number_parameters 109
_refine_ls_number_reflns 1942
_refine_ls_number_restraints 0
_refine_ls_restrained_S_all 0.94
_refine_ls_R_factor_all 0.102
_refine_ls_R_factor_gt 0.055
_refine_ls_shift/su_max 0.000
_refine_ls_shift/su_mean 0.000
_refine_ls_structure_factor_coef Fsqd
_refine_ls_weighting_details 'calc w=1/[\s^2^(Fo^2^)+(0.0839P)^2^] where P=(Fo^2^+2Fc^2^)/3'
_refine_ls_weighting_scheme calc
_refine_ls_wR_factor_gt 0.138
_refine_ls_wR_factor_ref 0.174
_reflns_number_gt 1061
_reflns_number_total 1942
_reflns_threshold_expression I>2\s(I)
_cod_data_source_file ya2029.cif
_cod_data_source_block I
_cod_depositor_comments
;
The following automatic conversions were performed:
'_symmetry_cell_setting' value 'Monoclinic' changed to 'monoclinic'
according to '/home/saulius/struct/CIF-dictionaries/cif_core.dic'
dictionary named 'cif_core.dic' version 2.4.1 from 2010-06-29.

Automatic conversion script
Id: cif_fix_enum 1527 2010-12-29 10:47:43Z saulius 

The following automatic conversions were performed:

'_symmetry_cell_setting' value 'Monoclinic' changed to 'monoclinic'
according to /home/saulius/struct/CIF-dictionaries/cif_core.dic
dictionary named 'cif_core.dic' version 2.4.1 from 2010-06-29.

Automatic conversion script
Id: cif_fix_values 1715 2011-07-08 13:25:40Z adriana 
;
_cod_original_cell_volume 856.0(3)
_cod_original_sg_symbol_H-M 'P 21/c'
_cod_database_code 2211690
_cod_database_fobs_code 2211690

loop_
_symmetry_equiv_pos_as_xyz
'x, y, z'
'-x, y+1/2, -z+1/2'
'-x, -y, -z'
'x, -y-1/2, z-1/2'

loop_
_atom_site_type_symbol
_atom_site_label
_atom_site_fract_x
_atom_site_fract_y
_atom_site_fract_z
_atom_site_U_iso_or_equiv
_atom_site_adp_type
_atom_site_calc_flag
_atom_site_refinement_flags
_atom_site_occupancy
C C1 -0.0426(4) 0.68694(13) 0.0775(2) 0.0559(6) Uani d . 1
H H1 -0.1243 0.7224 0.1305 0.067 Uiso calc R 1
C C2 -0.1401(4) 0.66421(15) -0.0560(2) 0.0640(7) Uani d . 1
H H2 -0.2878 0.6843 -0.0923 0.077 Uiso calc R 1
C C3 -0.0205(4) 0.61221(15) -0.1353(2) 0.0655(7) Uani d . 1
H H3 -0.0858 0.5977 -0.2253 0.079 Uiso calc R 1
C C4 0.1934(4) 0.58240(14) -0.0811(3) 0.0663(7) Uani d . 1
H H4 0.2749 0.5468 -0.1340 0.080 Uiso calc R 1
C C5 0.2907(4) 0.60432(14) 0.0513(2) 0.0575(6) Uani d . 1
H H5 0.4375 0.5829 0.0867 0.069 Uiso calc R 1
C C6 0.1785(3) 0.65647(12) 0.1322(2) 0.0447(5) Uani d . 1
C C7 0.2869(4) 0.67868(12) 0.2781(2) 0.0510(6) Uani d . 1
H H7A 0.2160 0.7320 0.3069 0.061 Uiso calc R 1
H H7B 0.4510 0.6902 0.2808 0.061 Uiso calc R 1
C C8 0.2571(3) 0.60324(13) 0.3802(2) 0.0473(5) Uani d . 1
H H8 0.3269 0.5497 0.3486 0.057 Uiso calc R 1
C C9 0.3780(4) 0.62392(14) 0.5200(2) 0.0577(6) Uani d . 1
C C10 0.0110(4) 0.58525(13) 0.3825(2) 0.0519(6) Uani d . 1
N N1 0.4762(4) 0.64159(15) 0.6253(2) 0.0840(7) Uani d . 1
N N2 -0.1830(4) 0.57203(14) 0.3813(2) 0.0733(6) Uani d . 1

loop_
_atom_site_aniso_label
_atom_site_aniso_U_11
_atom_site_aniso_U_22
_atom_site_aniso_U_33
_atom_site_aniso_U_12
_atom_site_aniso_U_13
_atom_site_aniso_U_23
C1 0.0450(13) 0.0617(13) 0.0594(14) 0.0089(10) 0.0029(11) 0.0052(11)
C2 0.0464(14) 0.0728(15) 0.0659(16) 0.0005(11) -0.0119(12) 0.0165(13)
C3 0.0779(18) 0.0607(14) 0.0511(15) -0.0108(12) -0.0098(13) 0.0061(11)
C4 0.0803(18) 0.0600(14) 0.0579(15) 0.0101(12) 0.0089(13) -0.0027(11)
C5 0.0491(13) 0.0627(14) 0.0574(15) 0.0102(10) -0.0017(11) 0.0046(11)
C6 0.0401(11) 0.0422(11) 0.0496(12) -0.0034(8) 0.0005(9) 0.0047(9)
C7 0.0464(12) 0.0498(11) 0.0534(13) -0.0030(9) -0.0026(10) 0.0009(9)
C8 0.0440(12) 0.0491(11) 0.0448(12) 0.0031(9) -0.0047(9) -0.0022(9)
C9 0.0537(14) 0.0632(14) 0.0529(15) 0.0037(10) -0.0016(12) 0.0024(11)
C10 0.0501(14) 0.0544(13) 0.0487(13) 0.0043(10) 0.0007(10) 0.0026(9)
N1 0.0782(16) 0.1093(18) 0.0562(14) -0.0035(12) -0.0140(12) -0.0091(12)
N2 0.0508(13) 0.0865(15) 0.0809(15) -0.0033(10) 0.0056(11) 0.0059(11)

loop_
_atom_type_symbol
_atom_type_description
_atom_type_scat_dispersion_real
_atom_type_scat_dispersion_imag
_atom_type_scat_source
C C 0.0033 0.0016 'International Tables Vol C Tables 4.2.6.8 and 6.1.1.4'
H H 0.0000 0.0000 'International Tables Vol C Tables 4.2.6.8 and 6.1.1.4'
N N 0.0061 0.0033 'International Tables Vol C Tables 4.2.6.8 and 6.1.1.4'

loop_
_geom_angle_atom_site_label_1
_geom_angle_atom_site_label_2
_geom_angle_atom_site_label_3
_geom_angle
C2 C1 C6 119.7(2)
C2 C1 H1 120.2
C6 C1 H1 120.2
C3 C2 C1 120.6(2)
C3 C2 H2 119.7
C1 C2 H2 119.7
C4 C3 C2 119.3(2)
C4 C3 H3 120.3
C2 C3 H3 120.3
C3 C4 C5 120.4(2)
C3 C4 H4 119.8
C5 C4 H4 119.8
C6 C5 C4 121.9(2)
C6 C5 H5 119.1
C4 C5 H5 119.1
C5 C6 C1 118.10(19)
C5 C6 C7 121.05(18)
C1 C6 C7 120.83(19)
C6 C7 C8 112.10(16)
C6 C7 H7A 109.2
C8 C7 H7A 109.2
C6 C7 H7B 109.2
C8 C7 H7B 109.2
H7A C7 H7B 107.9
C10 C8 C9 110.49(16)
C10 C8 C7 111.07(16)
C9 C8 C7 111.04(16)
C10 C8 H8 108.0
C9 C8 H8 108.0
C7 C8 H8 108.0
N1 C9 C8 177.5(2)
N2 C10 C8 178.4(2)

loop_
_geom_bond_atom_site_label_1
_geom_bond_atom_site_label_2
_geom_bond_distance
C1 C2 1.385(3)
C1 C6 1.395(3)
C1 H1 0.9300
C2 C3 1.374(3)
C2 H2 0.9300
C3 C4 1.354(3)
C3 H3 0.9300
C4 C5 1.371(3)
C4 H4 0.9300
C5 C6 1.360(3)
C5 H5 0.9300
C6 C7 1.506(3)
C7 C8 1.548(3)
C7 H7A 0.9700
C7 H7B 0.9700
C8 C10 1.466(3)
C8 C9 1.471(3)
C8 H8 0.9800
C9 N1 1.129(3)
C10 N2 1.149(3)

loop_
_geom_torsion_atom_site_label_1
_geom_torsion_atom_site_label_2
_geom_torsion_atom_site_label_3
_geom_torsion_atom_site_label_4
_geom_torsion
C6 C1 C2 C3 -0.3(3)
C1 C2 C3 C4 0.7(3)
C2 C3 C4 C5 -0.5(3)
C3 C4 C5 C6 -0.3(3)
C4 C5 C6 C1 0.8(3)
C4 C5 C6 C7 179.07(19)
C2 C1 C6 C5 -0.5(3)
C2 C1 C6 C7 -178.79(18)
C5 C6 C7 C8 -80.6(2)
C1 C6 C7 C8 97.7(2)
C6 C7 C8 C10 -60.5(2)
C6 C7 C8 C9 176.09(16)

loop_
_cod_related_entry_id
_cod_related_entry_database
_cod_related_entry_code
1 ChemSpider 15061
